data_7205938
loop_
_publ_author_name
'Liu, Ying-Ying'
'Wang, Zhi-Hui'
'Yang, Jin'
'Liu, Bo'
'Liu, Yun-Yu'
'Ma, Jian-Fang'

_publ_section_title
;
 A series of coordination polymers based on reduced Schiff base
 multidentate anions and bis(imidazole) ligands: syntheses, structures
 and photoluminescence
;
_journal_issue 11
_journal_name_full CrystEngComm
_journal_page_first 3811
_journal_paper_doi 10.1039/c1ce05019b
_journal_volume 13
_journal_year 2011
_chemical_formula_sum 'C25 H27 N5 O5 Zn'
_chemical_formula_weight 542.89
_chemical_name_systematic
;
?
;
_space_group_IT_number 14
_symmetry_cell_setting monoclinic
_symmetry_space_group_name_Hall '-P 2yn'
_symmetry_space_group_name_H-M 'P 1 21/n 1'
_atom_sites_solution_hydrogens geom
_atom_sites_solution_primary direct
_atom_sites_solution_secondary difmap
_audit_creation_method SHELXL-97
_cell_angle_alpha 90.00
_cell_angle_beta 99.170(3)
_cell_angle_gamma 90.00
_cell_formula_units_Z 4
_cell_length_a 10.2094(3)
_cell_length_b 14.3216(3)
_cell_length_c 17.7147(5)
_cell_measurement_temperature 293(2)
_cell_volume 2557.05(12)
_computing_cell_refinement CrysAlis
_computing_data_collection 'CrysAlis (Oxford Diffraction, 2006)'
_computing_data_reduction CrysAlis
_computing_structure_refinement 'SHELXL-97 (Sheldrick, 1997)'
_computing_structure_solution 'SHELXS-97 (Sheldrick, 1997)'
_diffrn_ambient_temperature 293(2)
_diffrn_detector_area_resol_mean 10.0
_diffrn_measured_fraction_theta_full 0.992
_diffrn_measured_fraction_theta_max 0.849
_diffrn_measurement_device_type 'Oxford Diffraction Gemini R Ultra'
_diffrn_measurement_method '\w scan'
_diffrn_radiation_monochromator graphite
_diffrn_radiation_source 'fine-focus sealed tube'
_diffrn_radiation_type MoK\a
_diffrn_radiation_wavelength 0.71073
_diffrn_reflns_av_R_equivalents 0.0345
_diffrn_reflns_av_sigmaI/netI 0.0936
_diffrn_reflns_limit_h_max 13
_diffrn_reflns_limit_h_min -9
_diffrn_reflns_limit_k_max 18
_diffrn_reflns_limit_k_min -18
_diffrn_reflns_limit_l_max 24
_diffrn_reflns_limit_l_min -23
_diffrn_reflns_number 11703
_diffrn_reflns_theta_full 25.00
_diffrn_reflns_theta_max 29.31
_diffrn_reflns_theta_min 4.37
_exptl_absorpt_coefficient_mu 1.005
_exptl_absorpt_correction_T_max 0.82
_exptl_absorpt_correction_T_min 0.77
_exptl_absorpt_correction_type multi-scan
_exptl_absorpt_process_details
;
CrysAlis (Oxford Diffraction, 2006)
;
_exptl_crystal_colour colorless
_exptl_crystal_density_diffrn 1.410
_exptl_crystal_density_method 'not measured'
_exptl_crystal_description block
_exptl_crystal_F_000 1128
_exptl_crystal_size_max 0.26
_exptl_crystal_size_mid 0.24
_exptl_crystal_size_min 0.20
_refine_diff_density_max 0.931
_refine_diff_density_min -0.232
_refine_diff_density_rms 0.054
_refine_ls_extinction_method none
_refine_ls_goodness_of_fit_ref 0.825
_refine_ls_hydrogen_treatment mixed
_refine_ls_matrix_type full
_refine_ls_number_parameters 335
_refine_ls_number_reflns 5938
_refine_ls_number_restraints 4
_refine_ls_restrained_S_all 0.826
_refine_ls_R_factor_all 0.0929
_refine_ls_R_factor_gt 0.0414
_refine_ls_shift/su_max 0.000
_refine_ls_shift/su_mean 0.000
_refine_ls_structure_factor_coef Fsqd
_refine_ls_weighting_details 'calc w=1/[\s^2^(Fo^2^)+(0.0500P)^2^+0.0000P] where P=(Fo^2^+2Fc^2^)/3'
_refine_ls_weighting_scheme calc
_refine_ls_wR_factor_gt 0.0899
_refine_ls_wR_factor_ref 0.0979
_reflns_number_gt 3119
_reflns_number_total 5938
_reflns_threshold_expression >2sigma(I)
_cod_data_source_file c1ce05019b.txt
_cod_data_source_block 4
_cod_depositor_comments
;
The following automatic conversions were performed:
'_symmetry_cell_setting' value 'Monoclinic' changed to 'monoclinic'
according to '/home/saulius/struct/CIF-dictionaries/cif_core.dic'
dictionary named 'cif_core.dic' version 2.4.1 from 2010-06-29.

Automatic conversion script
Id: cif_fix_enum 1555 2011-01-17 13:19:09Z saulius 
;
_cod_original_sg_symbol_H-M 'P 21/n'
_cod_database_code 7205938

loop_
_symmetry_equiv_pos_as_xyz
'x, y, z'
'-x+1/2, y+1/2, -z+1/2'
'-x, -y, -z'
'x-1/2, -y-1/2, z-1/2'

loop_
_atom_site_label
_atom_site_type_symbol
_atom_site_fract_x
_atom_site_fract_y
_atom_site_fract_z
_atom_site_U_iso_or_equiv
_atom_site_adp_type
_atom_site_occupancy
_atom_site_symmetry_multiplicity
_atom_site_calc_flag
_atom_site_refinement_flags
_atom_site_disorder_assembly
_atom_site_disorder_group
C1 C 0.0637(3) 0.08707(18) 0.15989(15) 0.0437(7) Uani 1 1 d . . .
C2 C -0.0116(3) 0.00516(16) 0.12210(15) 0.0410(7) Uani 1 1 d . . .
C3 C 0.0540(3) -0.0689(2) 0.09602(19) 0.0613(9) Uani 1 1 d . . .
H3 H 0.1462 -0.0709 0.1054 0.074 Uiso 1 1 calc R . .
C4 C -0.0164(4) -0.1410(2) 0.0558(2) 0.0656(9) Uani 1 1 d . . .
H4 H 0.0298 -0.1900 0.0378 0.079 Uiso 1 1 calc R . .
C5 C -0.1531(3) -0.14168(17) 0.04184(15) 0.0460(7) Uani 1 1 d . . .
C6 C -0.2176(3) -0.07002(19) 0.07182(18) 0.0564(8) Uani 1 1 d . . .
H6 H -0.3098 -0.0703 0.0655 0.068 Uiso 1 1 calc R . .
C7 C -0.1482(3) 0.00291(18) 0.11143(17) 0.0532(8) Uani 1 1 d . . .
H7 H -0.1944 0.0508 0.1310 0.064 Uiso 1 1 calc R . .
C8 C -0.2291(4) -0.21406(18) -0.00929(16) 0.0575(8) Uani 1 1 d . . .
H8A H -0.3210 -0.2124 -0.0016 0.069 Uiso 1 1 calc R . .
H8B H -0.2270 -0.1968 -0.0620 0.069 Uiso 1 1 calc R . .
C9 C -0.1960(3) -0.36156(17) 0.06422(15) 0.0431(7) Uani 1 1 d . . .
C10 C -0.2829(3) -0.33795(19) 0.11427(17) 0.0506(7) Uani 1 1 d . . .
H10 H -0.3343 -0.2843 0.1054 0.061 Uiso 1 1 calc R . .
C11 C -0.2937(3) -0.39325(19) 0.17701(17) 0.0509(8) Uani 1 1 d . . .
H11 H -0.3529 -0.3766 0.2095 0.061 Uiso 1 1 calc R . .
C12 C -0.2181(3) -0.47251(18) 0.19207(16) 0.0458(7) Uani 1 1 d . . .
H12 H -0.2227 -0.5076 0.2358 0.055 Uiso 1 1 calc R . .
C13 C -0.1343(3) -0.49973(17) 0.14109(15) 0.0407(7) Uani 1 1 d . . .
C14 C -0.1247(3) -0.44528(17) 0.07816(16) 0.0439(7) Uani 1 1 d . . .
H14 H -0.0695 -0.4644 0.0441 0.053 Uiso 1 1 calc R . .
C15 C -0.0560(3) -0.58882(18) 0.15250(18) 0.0458(7) Uani 1 1 d . . .
C16 C 0.2914(3) 0.39825(19) 0.17405(18) 0.0548(8) Uani 1 1 d . . .
H16 H 0.2311 0.4443 0.1547 0.066 Uiso 1 1 calc R . .
C17 C 0.4233(3) 0.4051(2) 0.18096(18) 0.0579(8) Uani 1 1 d . . .
H17 H 0.4707 0.4563 0.1676 0.070 Uiso 1 1 calc R . .
C18 C 0.3733(3) 0.2703(2) 0.22177(16) 0.0476(7) Uani 1 1 d . . .
H18 H 0.3815 0.2103 0.2421 0.057 Uiso 1 1 calc R . .
C19 C 0.6149(3) 0.2969(2) 0.22743(17) 0.0578(8) Uani 1 1 d . . .
H19A H 0.6307 0.2632 0.2755 0.069 Uiso 1 1 calc R . .
H19B H 0.6690 0.3529 0.2332 0.069 Uiso 1 1 calc R . .
C20 C 0.6571(3) 0.2370(2) 0.16614(16) 0.0570(8) Uani 1 1 d . . .
H20A H 0.6072 0.1791 0.1631 0.068 Uiso 1 1 calc R . .
H20B H 0.7502 0.2214 0.1808 0.068 Uiso 1 1 calc R . .
C21 C 0.6378(3) 0.2819(2) 0.08731(16) 0.0544(8) Uani 1 1 d . . .
H21A H 0.5438 0.2867 0.0676 0.065 Uiso 1 1 calc R . .
H21B H 0.6749 0.3445 0.0910 0.065 Uiso 1 1 calc R . .
C22 C 0.7053(4) 0.2242(2) 0.03357(16) 0.0670(9) Uani 1 1 d . . .
H22A H 0.7995 0.2213 0.0532 0.080 Uiso 1 1 calc R . .
H22B H 0.6707 0.1611 0.0322 0.080 Uiso 1 1 calc R . .
C23 C 0.7315(4) 0.3444(2) -0.0658(2) 0.0762(11) Uani 1 1 d . . .
H23 H 0.7781 0.3893 -0.0345 0.091 Uiso 1 1 calc R . .
C24 C 0.6950(4) 0.3491(2) -0.14196(19) 0.0688(10) Uani 1 1 d . . .
H24 H 0.7126 0.3991 -0.1723 0.083 Uiso 1 1 calc R . .
C25 C 0.6269(3) 0.2188(2) -0.10675(17) 0.0500(7) Uani 1 1 d . . .
H25 H 0.5884 0.1599 -0.1072 0.060 Uiso 1 1 calc R . .
N1 N 0.2594(2) 0.31306(14) 0.19987(12) 0.0428(6) Uani 1 1 d . . .
N2 N 0.4751(2) 0.32368(16) 0.21107(13) 0.0459(6) Uani 1 1 d . . .
N3 N 0.6869(3) 0.26121(17) -0.04380(13) 0.0540(6) Uani 1 1 d . . .
N4 N 0.6283(2) 0.27018(16) -0.16842(13) 0.0472(6) Uani 1 1 d . . .
O1 O -0.00819(19) 0.15813(12) 0.17112(11) 0.0530(5) Uani 1 1 d . . .
O2 O 0.1844(2) 0.08594(13) 0.17736(12) 0.0584(6) Uani 1 1 d . . .
O3 O -0.0339(2) -0.62259(12) 0.22067(12) 0.0533(5) Uani 1 1 d . . .
O4 O -0.0158(2) -0.62622(13) 0.09781(12) 0.0616(6) Uani 1 1 d . . .
Zn1 Zn 0.08275(3) 0.26646(2) 0.219833(18) 0.04107(12) Uani 1 1 d . . .
N5 N -0.1814(3) -0.30840(17) 0.00219(15) 0.0597(7) Uani 1 1 d D . .
H5N H -0.125(2) -0.3291(17) -0.0213(14) 0.036(8) Uiso 1 1 d D . .
O1W O 0.5674(3) -0.0105(2) -0.14887(17) 0.0976(9) Uani 1 1 d D . .
H1WA H 0.536(4) 0.009(3) -0.1962(15) 0.146 Uiso 1 1 d D . .
H1WB H 0.646(3) -0.035(3) -0.154(3) 0.146 Uiso 1 1 d D . .

loop_
_atom_site_aniso_label
_atom_site_aniso_U_11
_atom_site_aniso_U_22
_atom_site_aniso_U_33
_atom_site_aniso_U_23
_atom_site_aniso_U_13
_atom_site_aniso_U_12
C1 0.054(2) 0.0384(15) 0.0396(17) 0.0040(12) 0.0094(15) -0.0004(15)
C2 0.051(2) 0.0339(14) 0.0392(15) 0.0024(12) 0.0091(14) 0.0009(13)
C3 0.047(2) 0.0518(18) 0.086(2) -0.0141(17) 0.0147(18) 0.0056(15)
C4 0.077(3) 0.0408(17) 0.083(2) -0.0210(16) 0.026(2) 0.0090(16)
C5 0.065(2) 0.0334(15) 0.0399(16) 0.0014(12) 0.0097(15) 0.0011(14)
C6 0.053(2) 0.0460(17) 0.068(2) -0.0034(15) 0.0031(17) -0.0004(15)
C7 0.056(2) 0.0395(16) 0.065(2) -0.0097(14) 0.0127(17) 0.0059(14)
C8 0.089(3) 0.0379(17) 0.0437(17) -0.0028(13) 0.0041(17) -0.0040(15)
C9 0.053(2) 0.0355(15) 0.0417(16) -0.0087(13) 0.0097(15) -0.0038(13)
C10 0.053(2) 0.0419(15) 0.0561(19) -0.0049(14) 0.0079(16) 0.0083(14)
C11 0.051(2) 0.0473(17) 0.059(2) -0.0106(15) 0.0222(16) 0.0034(14)
C12 0.0507(19) 0.0435(15) 0.0459(17) -0.0001(13) 0.0159(14) -0.0028(14)
C13 0.0394(18) 0.0369(14) 0.0459(17) -0.0068(12) 0.0069(14) -0.0018(12)
C14 0.0446(18) 0.0399(15) 0.0502(18) -0.0096(13) 0.0170(14) -0.0054(13)
C15 0.0405(18) 0.0380(15) 0.059(2) -0.0072(15) 0.0094(16) -0.0022(13)
C16 0.050(2) 0.0414(16) 0.073(2) 0.0031(15) 0.0099(17) 0.0005(14)
C17 0.056(2) 0.0439(17) 0.074(2) 0.0029(16) 0.0126(18) -0.0115(15)
C18 0.0469(19) 0.0437(15) 0.0530(17) 0.0062(14) 0.0109(14) -0.0043(15)
C19 0.043(2) 0.082(2) 0.0478(18) -0.0006(16) 0.0056(15) -0.0024(15)
C20 0.0451(19) 0.075(2) 0.0504(18) 0.0050(16) 0.0076(15) 0.0054(15)
C21 0.0440(18) 0.066(2) 0.0523(18) -0.0027(16) 0.0056(15) 0.0009(15)
C22 0.077(2) 0.081(2) 0.0436(18) 0.0072(17) 0.0107(17) 0.0235(18)
C23 0.108(3) 0.067(2) 0.052(2) -0.0163(17) 0.008(2) -0.020(2)
C24 0.106(3) 0.0498(19) 0.052(2) -0.0056(15) 0.016(2) -0.0141(18)
C25 0.058(2) 0.0443(16) 0.0494(19) -0.0011(15) 0.0128(15) 0.0095(14)
N1 0.0434(15) 0.0375(12) 0.0488(14) 0.0018(10) 0.0116(12) -0.0002(11)
N2 0.0420(15) 0.0519(14) 0.0441(14) -0.0024(11) 0.0074(12) -0.0035(12)
N3 0.0640(17) 0.0581(16) 0.0401(14) -0.0047(13) 0.0086(12) 0.0087(13)
N4 0.0547(16) 0.0426(13) 0.0446(14) -0.0018(12) 0.0092(12) 0.0073(12)
O1 0.0547(14) 0.0393(10) 0.0645(14) -0.0095(9) 0.0079(11) 0.0009(9)
O2 0.0488(15) 0.0506(12) 0.0737(15) -0.0041(10) 0.0030(12) -0.0014(10)
O3 0.0585(14) 0.0428(11) 0.0600(14) 0.0024(10) 0.0131(11) 0.0080(9)
O4 0.0664(15) 0.0560(12) 0.0642(14) -0.0105(11) 0.0158(12) 0.0184(10)
Zn1 0.0428(2) 0.03680(17) 0.0442(2) -0.00058(15) 0.00865(14) -0.00070(15)
N5 0.096(2) 0.0383(14) 0.0498(17) -0.0071(12) 0.0277(16) 0.0018(14)
O1W 0.085(2) 0.098(2) 0.110(2) 0.0153(17) 0.0160(18) 0.0122(16)

loop_
_atom_type_symbol
_atom_type_description
_atom_type_scat_dispersion_real
_atom_type_scat_dispersion_imag
_atom_type_scat_source
C C 0.0033 0.0016 'International Tables Vol C Tables 4.2.6.8 and 6.1.1.4'
H H 0.0000 0.0000 'International Tables Vol C Tables 4.2.6.8 and 6.1.1.4'
N N 0.0061 0.0033 'International Tables Vol C Tables 4.2.6.8 and 6.1.1.4'
O O 0.0106 0.0060 'International Tables Vol C Tables 4.2.6.8 and 6.1.1.4'
Zn Zn 0.2839 1.4301 'International Tables Vol C Tables 4.2.6.8 and 6.1.1.4'

loop_
_geom_angle_atom_site_label_1
_geom_angle_atom_site_label_2
_geom_angle_atom_site_label_3
_geom_angle
_geom_angle_site_symmetry_1
_geom_angle_site_symmetry_3
_geom_angle_publ_flag
O2 C1 O1 123.2(3) . . ?
O2 C1 C2 121.8(3) . . ?
O1 C1 C2 115.0(3) . . ?
C3 C2 C7 118.2(3) . . ?
C3 C2 C1 120.8(3) . . ?
C7 C2 C1 121.0(2) . . ?
C2 C3 C4 120.4(3) . . ?
C2 C3 H3 119.8 . . ?
C4 C3 H3 119.8 . . ?
C5 C4 C3 121.6(3) . . ?
C5 C4 H4 119.2 . . ?
C3 C4 H4 119.2 . . ?
C6 C5 C4 117.4(3) . . ?
C6 C5 C8 121.0(3) . . ?
C4 C5 C8 121.5(3) . . ?
C5 C6 C7 121.4(3) . . ?
C5 C6 H6 119.3 . . ?
C7 C6 H6 119.3 . . ?
C2 C7 C6 120.7(3) . . ?
C2 C7 H7 119.6 . . ?
C6 C7 H7 119.6 . . ?
N5 C8 C5 115.5(3) . . ?
N5 C8 H8A 108.4 . . ?
C5 C8 H8A 108.4 . . ?
N5 C8 H8B 108.4 . . ?
C5 C8 H8B 108.4 . . ?
H8A C8 H8B 107.5 . . ?
N5 C9 C10 122.7(3) . . ?
N5 C9 C14 119.8(3) . . ?
C10 C9 C14 117.4(3) . . ?
C11 C10 C9 120.9(3) . . ?
C11 C10 H10 119.6 . . ?
C9 C10 H10 119.6 . . ?
C12 C11 C10 121.0(3) . . ?
C12 C11 H11 119.5 . . ?
C10 C11 H11 119.5 . . ?
C11 C12 C13 119.2(3) . . ?
C11 C12 H12 120.4 . . ?
C13 C12 H12 120.4 . . ?
C14 C13 C12 119.8(2) . . ?
C14 C13 C15 119.0(2) . . ?
C12 C13 C15 121.2(2) . . ?
C13 C14 C9 121.6(2) . . ?
C13 C14 H14 119.2 . . ?
C9 C14 H14 119.2 . . ?
O4 C15 O3 122.9(3) . . ?
O4 C15 C13 120.0(3) . . ?
O3 C15 C13 117.1(2) . . ?
C17 C16 N1 109.1(3) . . ?
C17 C16 H16 125.4 . . ?
N1 C16 H16 125.4 . . ?
C16 C17 N2 107.3(3) . . ?
C16 C17 H17 126.3 . . ?
N2 C17 H17 126.3 . . ?
N1 C18 N2 111.4(3) . . ?
N1 C18 H18 124.3 . . ?
N2 C18 H18 124.3 . . ?
N2 C19 C20 113.0(2) . . ?
N2 C19 H19A 109.0 . . ?
C20 C19 H19A 109.0 . . ?
N2 C19 H19B 109.0 . . ?
C20 C19 H19B 109.0 . . ?
H19A C19 H19B 107.8 . . ?
C19 C20 C21 114.3(3) . . ?
C19 C20 H20A 108.7 . . ?
C21 C20 H20A 108.7 . . ?
C19 C20 H20B 108.7 . . ?
C21 C20 H20B 108.7 . . ?
H20A C20 H20B 107.6 . . ?
C22 C21 C20 110.0(2) . . ?
C22 C21 H21A 109.7 . . ?
C20 C21 H21A 109.7 . . ?
C22 C21 H21B 109.7 . . ?
C20 C21 H21B 109.7 . . ?
H21A C21 H21B 108.2 . . ?
N3 C22 C21 113.1(3) . . ?
N3 C22 H22A 109.0 . . ?
C21 C22 H22A 109.0 . . ?
N3 C22 H22B 109.0 . . ?
C21 C22 H22B 109.0 . . ?
H22A C22 H22B 107.8 . . ?
C24 C23 N3 106.4(3) . . ?
C24 C23 H23 126.8 . . ?
N3 C23 H23 126.8 . . ?
C23 C24 N4 110.3(3) . . ?
C23 C24 H24 124.9 . . ?
N4 C24 H24 124.9 . . ?
N4 C25 N3 112.0(3) . . ?
N4 C25 H25 124.0 . . ?
N3 C25 H25 124.0 . . ?
C18 N1 C16 105.5(2) . . ?
C18 N1 Zn1 124.75(18) . . ?
C16 N1 Zn1 128.9(2) . . ?
C18 N2 C17 106.6(2) . . ?
C18 N2 C19 125.6(3) . . ?
C17 N2 C19 127.7(3) . . ?
C25 N3 C23 106.9(3) . . ?
C25 N3 C22 126.7(3) . . ?
C23 N3 C22 126.4(3) . . ?
C25 N4 C24 104.4(2) . . ?
C25 N4 Zn1 129.2(2) . 4_665 y
C24 N4 Zn1 125.0(2) . 4_665 y
C1 O1 Zn1 117.18(19) . . y
C15 O3 Zn1 108.01(17) . 1_545 y
O1 Zn1 O3 113.45(8) . 1_565 y
O1 Zn1 N1 124.60(8) . . y
O3 Zn1 N1 106.98(8) 1_565 . y
O1 Zn1 N4 104.27(9) . 4_566 y
O3 Zn1 N4 104.12(9) 1_565 4_566 y
N1 Zn1 N4 100.67(9) . 4_566 y
C9 N5 C8 124.0(3) . . ?
C9 N5 H5N 112.6(19) . . ?
C8 N5 H5N 121.2(19) . . ?
H1WA O1W H1WB 103(3) . . ?

loop_
_geom_bond_atom_site_label_1
_geom_bond_atom_site_label_2
_geom_bond_distance
_geom_bond_site_symmetry_2
_geom_bond_publ_flag
C1 O2 1.222(3) . ?
C1 O1 1.288(3) . ?
C1 C2 1.500(4) . ?
C2 C3 1.374(4) . ?
C2 C7 1.378(4) . ?
C3 C4 1.388(4) . ?
C3 H3 0.9300 . ?
C4 C5 1.378(4) . ?
C4 H4 0.9300 . ?
C5 C6 1.371(4) . ?
C5 C8 1.507(4) . ?
C6 C7 1.388(4) . ?
C6 H6 0.9300 . ?
C7 H7 0.9300 . ?
C8 N5 1.440(4) . ?
C8 H8A 0.9700 . ?
C8 H8B 0.9700 . ?
C9 N5 1.365(4) . ?
C9 C10 1.392(4) . ?
C9 C14 1.404(4) . ?
C10 C11 1.383(4) . ?
C10 H10 0.9300 . ?
C11 C12 1.375(4) . ?
C11 H11 0.9300 . ?
C12 C13 1.395(4) . ?
C12 H12 0.9300 . ?
C13 C14 1.377(4) . ?
C13 C15 1.502(4) . ?
C14 H14 0.9300 . ?
C15 O4 1.233(3) . ?
C15 O3 1.287(3) . ?
C16 C17 1.336(4) . ?
C16 N1 1.361(3) . ?
C16 H16 0.9300 . ?
C17 N2 1.355(4) . ?
C17 H17 0.9300 . ?
C18 N1 1.317(3) . ?
C18 N2 1.328(3) . ?
C18 H18 0.9300 . ?
C19 N2 1.461(4) . ?
C19 C20 1.500(4) . ?
C19 H19A 0.9700 . ?
C19 H19B 0.9700 . ?
C20 C21 1.522(4) . ?
C20 H20A 0.9700 . ?
C20 H20B 0.9700 . ?
C21 C22 1.508(4) . ?
C21 H21A 0.9700 . ?
C21 H21B 0.9700 . ?
C22 N3 1.453(4) . ?
C22 H22A 0.9700 . ?
C22 H22B 0.9700 . ?
C23 C24 1.342(4) . ?
C23 N3 1.355(4) . ?
C23 H23 0.9300 . ?
C24 N4 1.364(4) . ?
C24 H24 0.9300 . ?
C25 N4 1.319(3) . ?
C25 N3 1.331(4) . ?
C25 H25 0.9300 . ?
N1 Zn1 2.007(2) . y
N4 Zn1 2.029(2) 4_665 y
O1 Zn1 1.9387(18) . y
O3 Zn1 1.9873(18) 1_545 y
Zn1 O3 1.9873(18) 1_565 y
Zn1 N4 2.029(2) 4_566 y
N5 H5N 0.815(16) . ?
O1W H1WA 0.894(18) . ?
O1W H1WB 0.891(18) . ?

loop_
_geom_hbond_atom_site_label_D
_geom_hbond_atom_site_label_H
_geom_hbond_atom_site_label_A
_geom_hbond_distance_DH
_geom_hbond_distance_HA
_geom_hbond_distance_DA
_geom_hbond_angle_DHA
_geom_hbond_site_symmetry_A
N5 H5N O4 0.815(16) 2.224(17) 3.034(4) 173(3) 3_545
O1W H1WA O3 0.894(18) 2.23(3) 3.047(3) 151(4) 4_655
O1W H1WB O2 0.891(18) 1.98(2) 2.872(4) 174(4) 3_655

loop_
_geom_torsion_atom_site_label_1
_geom_torsion_atom_site_label_2
_geom_torsion_atom_site_label_3
_geom_torsion_atom_site_label_4
_geom_torsion
_geom_torsion_site_symmetry_1
_geom_torsion_site_symmetry_2
_geom_torsion_site_symmetry_3
_geom_torsion_site_symmetry_4
_geom_torsion_publ_flag
O2 C1 C2 C3 -9.3(4) . . . . ?
O1 C1 C2 C3 169.7(3) . . . . ?
O2 C1 C2 C7 171.8(3) . . . . ?
O1 C1 C2 C7 -9.2(4) . . . . ?
C7 C2 C3 C4 4.0(5) . . . . ?
C1 C2 C3 C4 -174.9(3) . . . . ?
C2 C3 C4 C5 -1.2(5) . . . . ?
C3 C4 C5 C6 -2.4(5) . . . . ?
C3 C4 C5 C8 173.0(3) . . . . ?
C4 C5 C6 C7 3.1(4) . . . . ?
C8 C5 C6 C7 -172.3(3) . . . . ?
C3 C2 C7 C6 -3.3(4) . . . . ?
C1 C2 C7 C6 175.6(3) . . . . ?
C5 C6 C7 C2 -0.3(5) . . . . ?
C6 C5 C8 N5 -140.7(3) . . . . ?
C4 C5 C8 N5 44.0(4) . . . . ?
N5 C9 C10 C11 -179.3(3) . . . . ?
C14 C9 C10 C11 2.6(4) . . . . ?
C9 C10 C11 C12 0.6(4) . . . . ?
C10 C11 C12 C13 -3.2(4) . . . . ?
C11 C12 C13 C14 2.4(4) . . . . ?
C11 C12 C13 C15 -176.2(3) . . . . ?
C12 C13 C14 C9 0.9(4) . . . . ?
C15 C13 C14 C9 179.6(2) . . . . ?
N5 C9 C14 C13 178.4(3) . . . . ?
C10 C9 C14 C13 -3.4(4) . . . . ?
C14 C13 C15 O4 -20.8(4) . . . . ?
C12 C13 C15 O4 157.9(3) . . . . ?
C14 C13 C15 O3 159.1(2) . . . . ?
C12 C13 C15 O3 -22.2(4) . . . . ?
N1 C16 C17 N2 0.2(3) . . . . ?
N2 C19 C20 C21 58.9(4) . . . . ?
C19 C20 C21 C22 169.8(3) . . . . ?
C20 C21 C22 N3 177.9(3) . . . . ?
N3 C23 C24 N4 -0.2(4) . . . . ?
N2 C18 N1 C16 -0.1(3) . . . . ?
N2 C18 N1 Zn1 -170.50(17) . . . . ?
C17 C16 N1 C18 -0.1(3) . . . . ?
C17 C16 N1 Zn1 169.8(2) . . . . ?
N1 C18 N2 C17 0.2(3) . . . . ?
N1 C18 N2 C19 -178.4(2) . . . . ?
C16 C17 N2 C18 -0.3(3) . . . . ?
C16 C17 N2 C19 178.3(3) . . . . ?
C20 C19 N2 C18 79.9(3) . . . . ?
C20 C19 N2 C17 -98.5(4) . . . . ?
N4 C25 N3 C23 -0.8(3) . . . . ?
N4 C25 N3 C22 -178.9(3) . . . . ?
C24 C23 N3 C25 0.6(4) . . . . ?
C24 C23 N3 C22 178.7(3) . . . . ?
C21 C22 N3 C25 -118.2(3) . . . . ?
C21 C22 N3 C23 64.0(4) . . . . ?
N3 C25 N4 C24 0.7(3) . . . . ?
N3 C25 N4 Zn1 167.85(19) . . . 4_665 ?
C23 C24 N4 C25 -0.3(4) . . . . ?
C23 C24 N4 Zn1 -168.2(2) . . . 4_665 ?
O2 C1 O1 Zn1 -1.1(4) . . . . ?
C2 C1 O1 Zn1 179.95(16) . . . . ?
O4 C15 O3 Zn1 4.3(3) . . . 1_545 ?
C13 C15 O3 Zn1 -175.53(18) . . . 1_545 ?
C1 O1 Zn1 O3 171.73(18) . . . 1_565 ?
C1 O1 Zn1 N1 38.4(2) . . . . ?
C1 O1 Zn1 N4 -75.6(2) . . . 4_566 ?
C18 N1 Zn1 O1 -70.4(2) . . . . ?
C16 N1 Zn1 O1 121.5(2) . . . . ?
C18 N1 Zn1 O3 153.8(2) . . . 1_565 ?
C16 N1 Zn1 O3 -14.2(3) . . . 1_565 ?
C18 N1 Zn1 N4 45.3(2) . . . 4_566 ?
C16 N1 Zn1 N4 -122.7(2) . . . 4_566 ?
C10 C9 N5 C8 14.4(5) . . . . ?
C14 C9 N5 C8 -167.6(3) . . . . ?
C5 C8 N5 C9 72.2(4) . . . . ?
